data_4505493
loop_
_publ_author_name
'Zhang, Shaowei'
'Zhao, Junwei'
'Ma, Pengtao'
'Chen, Huanni'
'Niu, Jingyang'
'Wang, Jingping'

_publ_section_title
;
 Organic--Inorganic Hybrids Based on Monovacant Keggin-type
 Silicotungstates and 3d-4f Heterometals
;
_journal_issue 3
_journal_name_full 'Crystal Growth &amp; Design'
_journal_page_first 1263
_journal_paper_doi 10.1021/cg2012759
_journal_volume 12
_journal_year 2012
_chemical_formula_sum 'C7 H34 Ce Cu1.5 N7 O41 Si W11'
_chemical_formula_weight 3158.27
_chemical_name_systematic
;

 ?

;
_space_group_IT_number 14
_symmetry_cell_setting monoclinic
_symmetry_space_group_name_Hall '-P 2yn'
_symmetry_space_group_name_H-M 'P 1 21/n 1'
_atom_sites_solution_hydrogens geom
_atom_sites_solution_primary direct
_atom_sites_solution_secondary difmap
_audit_creation_method SHELXL-97
_cell_angle_alpha 90.00
_cell_angle_beta 106.9950(10)
_cell_angle_gamma 90.00
_cell_formula_units_Z 4
_cell_length_a 16.6217(12)
_cell_length_b 13.6670(10)
_cell_length_c 21.8926(15)
_cell_measurement_reflns_used 5568
_cell_measurement_temperature 296(2)
_cell_measurement_theta_max 28.18
_cell_measurement_theta_min 2.56
_cell_volume 4756.1(6)
_computing_cell_refinement 'Bruker SMART'
_computing_data_collection 'Bruker SMART'
_computing_data_reduction 'Bruker SAINT'
_computing_molecular_graphics 'Bruker SHELXTL'
_computing_publication_material 'Bruker SHELXTL'
_computing_structure_refinement 'SHELXL-97 (Sheldrick, 1997)'
_computing_structure_solution 'SHELXS-97 (Sheldrick, 1990)'
_diffrn_ambient_temperature 296(2)
_diffrn_measured_fraction_theta_full 0.997
_diffrn_measured_fraction_theta_max 0.997
_diffrn_measurement_device_type 'CCD area detector'
_diffrn_measurement_method 'phi and omega scans'
_diffrn_radiation_monochromator graphite
_diffrn_radiation_source 'fine-focus sealed tube'
_diffrn_radiation_type MoK\a
_diffrn_radiation_wavelength 0.71073
_diffrn_reflns_av_R_equivalents 0.0479
_diffrn_reflns_av_sigmaI/netI 0.0535
_diffrn_reflns_limit_h_max 19
_diffrn_reflns_limit_h_min -18
_diffrn_reflns_limit_k_max 15
_diffrn_reflns_limit_k_min -16
_diffrn_reflns_limit_l_max 26
_diffrn_reflns_limit_l_min -20
_diffrn_reflns_number 23964
_diffrn_reflns_theta_full 25.00
_diffrn_reflns_theta_max 25.00
_diffrn_reflns_theta_min 1.82
_exptl_absorpt_coefficient_mu 28.204
_exptl_absorpt_correction_T_max 0.1474
_exptl_absorpt_correction_T_min 0.0536
_exptl_absorpt_correction_type multi-scan
_exptl_absorpt_process_details SADABS
_exptl_crystal_colour purple
_exptl_crystal_density_diffrn 4.408
_exptl_crystal_density_method 'not measured'
_exptl_crystal_description block
_exptl_crystal_F_000 5522
_exptl_crystal_size_max 0.25
_exptl_crystal_size_mid 0.17
_exptl_crystal_size_min 0.11
_refine_diff_density_max 4.312
_refine_diff_density_min -1.489
_refine_diff_density_rms 0.341
_refine_ls_extinction_method none
_refine_ls_goodness_of_fit_ref 1.049
_refine_ls_hydrogen_treatment constr
_refine_ls_matrix_type full
_refine_ls_number_parameters 643
_refine_ls_number_reflns 8353
_refine_ls_number_restraints 36
_refine_ls_restrained_S_all 1.051
_refine_ls_R_factor_all 0.0561
_refine_ls_R_factor_gt 0.0372
_refine_ls_shift/su_max 0.001
_refine_ls_shift/su_mean 0.000
_refine_ls_structure_factor_coef Fsqd
_refine_ls_weighting_details 'calc w=1/[\s^2^(Fo^2^)+(0.0380P)^2^+11.5564P] where P=(Fo^2^+2Fc^2^)/3'
_refine_ls_weighting_scheme calc
_refine_ls_wR_factor_gt 0.0819
_refine_ls_wR_factor_ref 0.0871
_reflns_number_gt 6506
_reflns_number_total 8353
_reflns_threshold_expression >2sigma(I)
_cod_data_source_file cg2012759_si_001.cif
_cod_data_source_block 7
_cod_depositor_comments
;
The following automatic conversions were performed:

'_symmetry_cell_setting' value 'Monoclinic' changed to 'monoclinic'
according to /home/saulius/struct/CIF-dictionaries/cif_core.dic
dictionary named 'cif_core.dic' version 2.4.1 from
2010-06-29.

'_exptl_absorpt_correction_type' value 'Multi-scan'
changed to 'multi-scan' according to
/home/saulius/struct/CIF-dictionaries/cif_core.dic dictionary named
'cif_core.dic' version 2.4.1 from 2010-06-29.

Automatic conversion script
Id: cif_fix_values 1715 2011-07-08 13:25:40Z adriana 
;
_cod_original_sg_symbol_H-M P2(1)/n
_cod_original_formula_sum 'C7 H34 Ce Cu1.50 N7 O41 Si W11'
_cod_database_code 4505493

loop_
_symmetry_equiv_pos_as_xyz
'x, y, z'
'-x+1/2, y+1/2, -z+1/2'
'-x, -y, -z'
'x-1/2, -y-1/2, z-1/2'

loop_
_atom_site_label
_atom_site_type_symbol
_atom_site_fract_x
_atom_site_fract_y
_atom_site_fract_z
_atom_site_U_iso_or_equiv
_atom_site_adp_type
_atom_site_occupancy
_atom_site_symmetry_multiplicity
_atom_site_calc_flag
_atom_site_refinement_flags
W1 W 0.32955(3) 0.25081(3) 0.05947(2) 0.01889(11) Uani 1 1 d .
W2 W 0.21057(3) 0.23114(3) 0.16096(2) 0.01569(11) Uani 1 1 d .
W3 W 0.34066(3) 0.03988(3) 0.13960(2) 0.01593(11) Uani 1 1 d .
W4 W 0.31603(3) 0.22896(3) 0.33435(2) 0.01441(11) Uani 1 1 d .
W5 W 0.44727(3) 0.03776(3) 0.31620(2) 0.01394(11) Uani 1 1 d .
W6 W 0.52886(3) 0.24556(3) 0.38805(2) 0.01601(11) Uani 1 1 d .
W7 W 0.57264(3) 0.06696(3) 0.20203(2) 0.01858(11) Uani 1 1 d .
W8 W 0.65531(3) 0.27426(3) 0.27763(2) 0.01968(12) Uani 1 1 d .
W9 W 0.55915(3) 0.27768(3) 0.11941(2) 0.01912(11) Uani 1 1 d .
W10 W 0.51212(3) 0.47884(3) 0.29724(2) 0.01547(11) Uani 1 1 d .
W11 W 0.41908(3) 0.48216(3) 0.14162(2) 0.01617(11) Uani 1 1 d .
Ce1 Ce 0.22718(4) -0.00146(4) 0.25303(3) 0.01654(15) Uani 1 1 d .
Si1 Si 0.43449(18) 0.2574(2) 0.22335(13) 0.0111(7) Uani 1 1 d .
Cu1 Cu 0.5000 1.0000 0.5000 0.0320(6) Uani 1 2 d S
Cu2 Cu 0.88551(12) 0.15822(13) 0.31757(8) 0.0457(5) Uani 1 1 d .
O1 O 0.2954(5) 0.2669(6) -0.0228(3) 0.028(2) Uani 1 1 d .
O2 O 0.1049(5) 0.2189(5) 0.1394(3) 0.024(2) Uani 1 1 d .
O3 O 0.3146(6) -0.0747(5) 0.1098(4) 0.031(2) Uani 1 1 d .
O4 O 0.2472(5) 0.2175(5) 0.3790(4) 0.023(2) Uani 1 1 d .
O5 O 0.4580(5) -0.0786(5) 0.3459(3) 0.022(2) Uani 1 1 d .
O6 O 0.5862(6) 0.2586(6) 0.4658(4) 0.030(2) Uani 1 1 d .
O7 O 0.6205(5) -0.0424(6) 0.1935(4) 0.030(2) Uani 1 1 d .
O8 O 0.7595(5) 0.2884(6) 0.3184(4) 0.027(2) Uani 1 1 d .
O9 O 0.6014(6) 0.3012(6) 0.0587(4) 0.033(2) Uani 1 1 d .
O10 O 0.4176(5) 0.5281(6) 0.3049(3) 0.023(2) Uani 1 1 d .
O11 O 0.4280(5) 0.5634(6) 0.0844(4) 0.027(2) Uani 1 1 d .
O12 O 0.3343(5) 0.5310(5) 0.1636(3) 0.021(2) Uani 1 1 d .
O13 O 0.2257(5) 0.3562(5) 0.1819(3) 0.021(2) Uani 1 1 d .
O14 O 0.5851(5) 0.5577(6) 0.3462(4) 0.023(2) Uani 1 1 d .
O15 O 0.3068(5) 0.3542(5) 0.3129(3) 0.0174(19) Uani 1 1 d .
O16 O 0.4203(5) 0.2456(5) 0.4039(3) 0.0181(19) Uani 1 1 d .
O17 O 0.6096(5) 0.2296(5) 0.3439(3) 0.020(2) Uani 1 1 d .
O18 O 0.4477(5) 0.2342(5) 0.0735(3) 0.021(2) Uani 1 1 d .
O19 O 0.2265(5) 0.2487(5) 0.0773(3) 0.023(2) Uani 1 1 d .
O20 O 0.3507(5) 0.0804(5) 0.3385(3) 0.0137(18) Uani 1 1 d .
O21 O 0.4582(5) 0.0419(6) 0.1526(4) 0.025(2) Uani 1 1 d .
O22 O 0.3680(5) 0.0151(5) 0.2315(3) 0.0146(18) Uani 1 1 d .
O23 O 0.5307(5) 0.0399(6) 0.2741(3) 0.023(2) Uani 1 1 d .
O24 O 0.5160(5) 0.3947(5) 0.1325(4) 0.024(2) Uani 1 1 d .
O25 O 0.2338(5) 0.0820(5) 0.1461(3) 0.0179(19) Uani 1 1 d .
O26 O 0.2458(5) 0.1860(5) 0.2504(3) 0.0155(19) Uani 1 1 d .
O27 O 0.6054(5) 0.3928(6) 0.2809(4) 0.024(2) Uani 1 1 d .
O28 O 0.5185(5) 0.1034(5) 0.3884(3) 0.0155(18) Uani 1 1 d .
O29 O 0.5042(5) 0.5362(5) 0.2149(3) 0.021(2) Uani 1 1 d .
O30 O 0.6629(5) 0.1334(5) 0.2577(4) 0.024(2) Uani 1 1 d .
O31 O 0.5145(5) 0.3753(5) 0.3600(3) 0.021(2) Uani 1 1 d .
O32 O 0.5865(5) 0.1346(5) 0.1313(3) 0.021(2) Uani 1 1 d .
O33 O 0.6592(5) 0.2956(5) 0.1915(3) 0.022(2) Uani 1 1 d .
O34 O 0.3245(5) 0.1078(5) 0.0611(3) 0.021(2) Uani 1 1 d .
O35 O 0.3536(5) 0.3793(5) 0.0890(3) 0.0187(19) Uani 1 1 d .
O36 O 0.3577(5) 0.2106(5) 0.1670(3) 0.0168(19) Uani 1 1 d .
O37 O 0.4307(5) 0.2084(5) 0.2911(3) 0.0145(18) Uani 1 1 d .
O38 O 0.5239(5) 0.2241(5) 0.2102(3) 0.0198(19) Uani 1 1 d .
O39 O 0.4295(5) 0.3741(5) 0.2261(3) 0.0147(18) Uani 1 1 d .
N1 N 0.3809(7) 0.9458(8) 0.4677(5) 0.042(4) Uani 1 1 d .
H1C H 0.3679 0.9347 0.4254 0.050 Uiso 1 1 calc R
H1D H 0.3778 0.8887 0.4873 0.050 Uiso 1 1 calc R
N2 N 0.5557(7) 0.8801(8) 0.4761(5) 0.037(3) Uani 1 1 d .
H2C H 0.5641 0.8346 0.5071 0.044 Uiso 1 1 calc R
H2D H 0.5229 0.8540 0.4396 0.044 Uiso 1 1 calc R
N3 N 0.9694(11) 0.2641(9) 0.3198(6) 0.073(5) Uani 1 1 d .
H3C H 0.9504 0.3211 0.3309 0.087 Uiso 1 1 calc R
H3D H 1.0183 0.2496 0.3493 0.087 Uiso 1 1 calc R
N4 N 0.8457(9) 0.1925(9) 0.2249(5) 0.059(4) Uani 1 1 d U
H4C H 0.8511 0.1402 0.2014 0.071 Uiso 1 1 calc R
H4D H 0.7909 0.2091 0.2141 0.071 Uiso 1 1 calc R
N5 N 0.8198(7) 0.0365(9) 0.3181(5) 0.043(3) Uani 1 1 d .
H5C H 0.7710 0.0395 0.2865 0.052 Uiso 1 1 calc R
H5D H 0.8490 -0.0153 0.3105 0.052 Uiso 1 1 calc R
N6 N 0.9077(7) 0.1480(9) 0.4124(5) 0.044(3) Uani 1 1 d .
H6C H 0.9632 0.1544 0.4318 0.053 Uiso 1 1 calc R
H6D H 0.8808 0.1967 0.4261 0.053 Uiso 1 1 calc R
N7 N 0.3988(10) -0.0667(11) -0.0103(7) 0.083(5) Uani 1 1 d .
H7C H 0.3675 -0.0281 -0.0384 0.100 Uiso 1 1 calc R
H7D H 0.3772 -0.1169 0.0027 0.100 Uiso 1 1 calc R
C1 C 0.3207(9) 1.0164(12) 0.4808(7) 0.049(4) Uani 1 1 d .
H1A H 0.2782 0.9811 0.4943 0.058 Uiso 1 1 calc R
H1B H 0.2927 1.0515 0.4419 0.058 Uiso 1 1 calc R
C2 C 0.6362(11) 0.9114(12) 0.4681(8) 0.056(5) Uani 1 1 d .
H2A H 0.6266 0.9413 0.4264 0.068 Uiso 1 1 calc R
H2B H 0.6721 0.8548 0.4702 0.068 Uiso 1 1 calc R
C3 C 0.9832(14) 0.2742(14) 0.2578(9) 0.082(6) Uani 1 1 d U
H3A H 1.0161 0.2200 0.2493 0.099 Uiso 1 1 calc R
H3B H 1.0118 0.3351 0.2548 0.099 Uiso 1 1 calc R
C4 C 0.8946(13) 0.2735(13) 0.2119(9) 0.075(5) Uani 1 1 d U
H4A H 0.8668 0.3346 0.2157 0.090 Uiso 1 1 calc R
H4B H 0.8976 0.2684 0.1684 0.090 Uiso 1 1 calc R
C5 C 0.8025(10) 0.0230(12) 0.3773(7) 0.061(5) Uani 1 1 d .
H5A H 0.7891 -0.0450 0.3823 0.073 Uiso 1 1 calc R
H5B H 0.7546 0.0627 0.3786 0.073 Uiso 1 1 calc R
C6 C 0.8783(10) 0.0525(10) 0.4297(6) 0.040(4) Uani 1 1 d .
H6A H 0.8644 0.0581 0.4696 0.048 Uiso 1 1 calc R
H6B H 0.9222 0.0037 0.4350 0.048 Uiso 1 1 calc R
C7 C 0.4878(15) -0.0471(11) 0.0152(7) 0.085(8) Uani 1 1 d .
H7A H 0.5195 -0.1023 0.0065 0.102 Uiso 1 1 calc R
H7B H 0.5021 -0.0390 0.0612 0.102 Uiso 1 1 calc R
O1W O 0.5000 0.5000 0.5000 0.022(3) Uani 1 2 d SU
O2W O 0.3764(10) -0.2328(10) 0.0584(7) 0.024(4) Uani 0.50 1 d PU
O3W O 0.6557(17) 0.6299(18) 0.4759(9) 0.082(9) Uani 0.50 1 d P
O4W O 0.7960(17) 0.4255(17) 0.4182(11) 0.077(6) Uani 0.50 1 d PU

loop_
_atom_site_aniso_label
_atom_site_aniso_U_11
_atom_site_aniso_U_22
_atom_site_aniso_U_33
_atom_site_aniso_U_23
_atom_site_aniso_U_13
_atom_site_aniso_U_12
W1 0.0243(3) 0.0184(2) 0.0125(2) 0.00092(18) 0.00327(19) -0.0035(2)
W2 0.0147(2) 0.0131(2) 0.0170(2) 0.00088(18) 0.00104(18) -0.00074(18)
W3 0.0203(2) 0.0132(2) 0.0149(2) -0.00288(17) 0.00604(18) -0.00211(19)
W4 0.0171(2) 0.0119(2) 0.0148(2) -0.00075(17) 0.00560(18) -0.00092(18)
W5 0.0154(2) 0.0115(2) 0.0142(2) 0.00132(17) 0.00326(18) 0.00196(18)
W6 0.0153(2) 0.0171(2) 0.0130(2) 0.00043(18) 0.00014(18) 0.00023(19)
W7 0.0176(2) 0.0147(2) 0.0252(2) -0.00106(19) 0.00908(19) 0.00211(19)
W8 0.0122(2) 0.0198(2) 0.0267(2) -0.0005(2) 0.00524(19) 0.00051(19)
W9 0.0214(3) 0.0189(2) 0.0209(2) -0.00059(19) 0.01216(19) -0.0009(2)
W10 0.0141(2) 0.0128(2) 0.0189(2) -0.00194(18) 0.00387(18) -0.00209(18)
W11 0.0181(2) 0.0137(2) 0.0173(2) 0.00252(18) 0.00598(18) -0.00182(18)
Ce1 0.0167(3) 0.0139(3) 0.0186(3) -0.0004(3) 0.0044(3) -0.0013(3)
Si1 0.0101(15) 0.0113(14) 0.0113(13) 0.0023(12) 0.0022(11) -0.0011(12)
Cu1 0.0286(13) 0.0393(13) 0.0255(11) 0.0017(10) 0.0038(10) 0.0007(11)
Cu2 0.0535(12) 0.0471(10) 0.0455(10) 0.0184(8) 0.0286(9) 0.0199(9)
O1 0.029(5) 0.035(5) 0.019(4) -0.001(4) 0.006(4) -0.014(4)
O2 0.026(5) 0.022(4) 0.025(4) -0.005(3) 0.007(4) -0.012(4)
O3 0.060(6) 0.012(4) 0.026(4) -0.002(3) 0.022(4) 0.003(4)
O4 0.029(5) 0.011(4) 0.032(4) -0.004(3) 0.013(4) -0.008(3)
O5 0.018(4) 0.022(4) 0.025(4) 0.006(3) 0.004(3) 0.002(3)
O6 0.028(5) 0.032(5) 0.022(4) -0.003(4) -0.006(4) -0.004(4)
O7 0.034(5) 0.023(4) 0.043(5) -0.002(4) 0.028(4) 0.008(4)
O8 0.021(5) 0.029(5) 0.031(4) -0.005(4) 0.007(4) 0.000(4)
O9 0.048(6) 0.026(5) 0.036(5) 0.006(4) 0.031(4) 0.005(4)
O10 0.015(4) 0.028(5) 0.023(4) -0.001(3) 0.001(3) 0.000(4)
O11 0.031(5) 0.024(4) 0.025(4) 0.005(3) 0.009(4) 0.000(4)
O12 0.018(4) 0.030(5) 0.017(4) 0.005(3) 0.009(3) -0.006(4)
O13 0.032(5) 0.010(4) 0.023(4) 0.000(3) 0.010(4) -0.004(3)
O14 0.018(4) 0.023(4) 0.030(4) -0.009(3) 0.009(4) -0.003(4)
O15 0.011(4) 0.018(4) 0.019(4) 0.000(3) -0.004(3) 0.006(3)
O16 0.023(4) 0.009(4) 0.019(4) -0.005(3) 0.000(3) -0.006(3)
O17 0.013(4) 0.022(4) 0.023(4) 0.003(3) 0.001(3) -0.001(3)
O18 0.021(4) 0.019(4) 0.022(4) 0.002(3) 0.007(3) -0.005(3)
O19 0.027(5) 0.022(4) 0.015(4) 0.002(3) -0.003(4) -0.004(4)
O20 0.010(4) 0.013(4) 0.016(4) -0.003(3) 0.002(3) -0.003(3)
O21 0.026(5) 0.025(4) 0.030(4) -0.006(4) 0.017(4) -0.008(4)
O22 0.008(4) 0.018(4) 0.016(4) 0.000(3) 0.002(3) 0.000(3)
O23 0.015(4) 0.026(4) 0.023(4) 0.000(3) -0.004(3) -0.002(4)
O24 0.031(5) 0.017(4) 0.027(4) 0.005(3) 0.011(4) 0.003(4)
O25 0.015(4) 0.012(4) 0.027(4) 0.002(3) 0.006(3) -0.003(3)
O26 0.017(4) 0.007(4) 0.018(4) 0.001(3) -0.001(3) -0.001(3)
O27 0.017(4) 0.022(4) 0.033(4) -0.004(3) 0.010(4) 0.004(4)
O28 0.016(4) 0.015(4) 0.014(4) 0.000(3) 0.001(3) 0.004(3)
O29 0.029(5) 0.013(4) 0.022(4) 0.003(3) 0.010(3) -0.001(3)
O30 0.021(5) 0.018(4) 0.032(4) 0.001(3) 0.008(4) 0.004(4)
O31 0.016(4) 0.017(4) 0.027(4) 0.002(3) 0.004(3) 0.005(3)
O32 0.024(5) 0.020(4) 0.025(4) -0.002(3) 0.016(3) 0.001(4)
O33 0.025(5) 0.016(4) 0.027(4) -0.002(3) 0.012(4) -0.001(3)
O34 0.031(5) 0.019(4) 0.015(4) -0.002(3) 0.010(3) -0.010(4)
O35 0.019(4) 0.017(4) 0.015(4) 0.000(3) -0.003(3) -0.006(3)
O36 0.027(5) 0.008(4) 0.015(4) -0.005(3) 0.005(3) -0.005(3)
O37 0.013(4) 0.014(4) 0.017(4) 0.002(3) 0.006(3) 0.002(3)
O38 0.030(5) 0.014(4) 0.019(4) 0.007(3) 0.013(3) 0.003(3)
O39 0.015(4) 0.012(4) 0.015(4) -0.001(3) -0.001(3) -0.004(3)
N1 0.048(8) 0.035(6) 0.023(6) 0.009(5) -0.021(6) -0.017(6)
N2 0.035(7) 0.041(7) 0.032(6) 0.000(5) 0.005(5) 0.009(6)
N3 0.144(14) 0.034(7) 0.057(8) 0.022(6) 0.056(8) 0.032(8)
N4 0.073(7) 0.063(6) 0.051(6) 0.002(5) 0.036(5) 0.038(5)
N5 0.032(7) 0.058(8) 0.045(7) 0.012(6) 0.019(5) 0.021(6)
N6 0.037(7) 0.056(8) 0.050(7) 0.011(6) 0.031(6) 0.023(6)
N7 0.099(13) 0.072(10) 0.088(11) 0.008(8) 0.044(10) -0.033(10)
C1 0.016(7) 0.081(12) 0.049(9) -0.002(8) 0.009(6) 0.000(8)
C2 0.059(11) 0.054(10) 0.066(10) -0.005(8) 0.033(9) -0.001(9)
C3 0.099(9) 0.065(8) 0.090(8) 0.002(7) 0.040(7) -0.010(7)
C4 0.099(9) 0.060(8) 0.072(8) 0.002(6) 0.032(6) 0.001(7)
C5 0.062(10) 0.067(11) 0.069(10) 0.027(8) 0.043(8) 0.043(9)
C6 0.055(10) 0.044(8) 0.027(7) 0.005(6) 0.022(7) 0.012(7)
C7 0.17(2) 0.049(10) 0.032(9) -0.025(7) 0.027(11) -0.042(12)
O1W 0.029(5) 0.018(5) 0.025(5) -0.031(4) 0.020(4) -0.021(4)
O2W 0.041(7) 0.011(6) 0.034(6) -0.009(5) 0.033(5) 0.001(5)
O3W 0.11(2) 0.100(18) 0.022(10) -0.007(11) 0.006(12) -0.068(16)
O4W 0.089(10) 0.071(9) 0.070(9) -0.012(7) 0.023(7) -0.018(7)

loop_
_atom_type_symbol
_atom_type_description
_atom_type_scat_dispersion_real
_atom_type_scat_dispersion_imag
_atom_type_scat_source
C C 0.0033 0.0016 'International Tables Vol C Tables 4.2.6.8 and 6.1.1.4'
H H 0.0000 0.0000 'International Tables Vol C Tables 4.2.6.8 and 6.1.1.4'
N N 0.0061 0.0033 'International Tables Vol C Tables 4.2.6.8 and 6.1.1.4'
O O 0.0106 0.0060 'International Tables Vol C Tables 4.2.6.8 and 6.1.1.4'
Si Si 0.0817 0.0704 'International Tables Vol C Tables 4.2.6.8 and 6.1.1.4'
Cu Cu 0.3201 1.2651 'International Tables Vol C Tables 4.2.6.8 and 6.1.1.4'
Ce Ce -0.2486 2.6331 'International Tables Vol C Tables 4.2.6.8 and 6.1.1.4'
W W -0.8490 6.8722 'International Tables Vol C Tables 4.2.6.8 and 6.1.1.4'

loop_
_geom_angle_atom_site_label_1
_geom_angle_atom_site_label_2
_geom_angle_atom_site_label_3
_geom_angle
_geom_angle_site_symmetry_1
_geom_angle_site_symmetry_3
O1 W1 O19 100.2(4) . .
O1 W1 O35 102.2(3) . .
O19 W1 O35 93.4(3) . .
O1 W1 O18 101.0(4) . .
O19 W1 O18 158.2(3) . .
O35 W1 O18 87.1(3) . .
O1 W1 O34 98.2(3) . .
O19 W1 O34 86.2(3) . .
O35 W1 O34 159.3(3) . .
O18 W1 O34 85.7(3) . .
O1 W1 O36 170.6(3) . .
O19 W1 O36 73.1(3) . .
O35 W1 O36 85.0(3) . .
O18 W1 O36 85.2(3) . .
O34 W1 O36 75.1(3) . .
O2 W2 O13 103.0(4) . .
O2 W2 O19 99.6(3) . .
O13 W2 O19 94.4(3) . .
O2 W2 O26 103.2(3) . .
O13 W2 O26 93.8(3) . .
O19 W2 O26 153.3(3) . .
O2 W2 O25 94.8(3) . .
O13 W2 O25 162.1(3) . .
O19 W2 O25 83.8(3) . .
O26 W2 O25 80.6(3) . .
O2 W2 O36 162.4(3) . .
O13 W2 O36 91.9(3) . .
O19 W2 O36 69.7(3) . .
O26 W2 O36 84.7(3) . .
O25 W2 O36 70.8(3) . .
O3 W3 O21 102.0(4) . .
O3 W3 O34 98.6(3) . .
O21 W3 O34 89.7(3) . .
O3 W3 O25 99.6(4) . .
O21 W3 O25 157.9(3) . .
O34 W3 O25 91.8(3) . .
O3 W3 O22 101.0(3) . .
O21 W3 O22 85.9(3) . .
O34 W3 O22 160.3(3) . .
O25 W3 O22 85.3(3) . .
O3 W3 O36 170.3(3) . .
O21 W3 O36 84.7(3) . .
O34 W3 O36 74.2(3) . .
O25 W3 O36 74.5(3) . .
O22 W3 O36 86.3(3) . .
O3 W3 Ce1 89.6(3) . .
O21 W3 Ce1 129.0(2) . .
O34 W3 Ce1 137.8(3) . .
O25 W3 Ce1 46.0(2) . .
O22 W3 Ce1 43.1(2) . .
O36 W3 Ce1 91.56(19) . .
O4 W4 O15 102.6(4) . .
O4 W4 O26 101.2(3) . .
O15 W4 O26 93.4(3) . .
O4 W4 O16 98.8(3) . .
O15 W4 O16 94.7(3) . .
O26 W4 O16 156.2(3) . .
O4 W4 O20 96.1(3) . .
O15 W4 O20 161.0(3) . .
O26 W4 O20 80.3(3) . .
O16 W4 O20 84.8(3) . .
O4 W4 O37 164.0(3) . .
O15 W4 O37 91.5(3) . .
O26 W4 O37 85.3(3) . .
O16 W4 O37 72.2(3) . .
O20 W4 O37 70.3(3) . .
O5 W5 O23 101.0(4) . .
O5 W5 O28 98.8(3) . .
O23 W5 O28 91.8(3) . .
O5 W5 O20 101.0(4) . .
O23 W5 O20 157.3(3) . .
O28 W5 O20 90.5(3) . .
O5 W5 O22 100.4(3) . .
O23 W5 O22 85.8(3) . .
O28 W5 O22 160.8(3) . .
O20 W5 O22 84.7(3) . .
O5 W5 O37 170.8(3) . .
O23 W5 O37 85.7(3) . .
O28 W5 O37 74.5(3) . .
O20 W5 O37 73.2(3) . .
O22 W5 O37 86.3(3) . .
O5 W5 Ce1 89.4(3) . .
O23 W5 Ce1 129.5(2) . .
O28 W5 Ce1 135.7(2) . .
O20 W5 Ce1 45.22(19) . .
O22 W5 Ce1 43.7(2) . .
O37 W5 Ce1 91.22(17) . .
O6 W6 O31 102.1(3) . .
O6 W6 O17 104.6(4) . .
O31 W6 O17 89.1(3) . .
O6 W6 O16 95.7(4) . .
O31 W6 O16 91.3(3) . .
O17 W6 O16 159.2(3) . .
O6 W6 O28 97.1(3) . .
O31 W6 O28 160.7(3) . .
O17 W6 O28 87.9(3) . .
O16 W6 O28 84.9(3) . .
O6 W6 O37 167.4(4) . .
O31 W6 O37 85.4(3) . .
O17 W6 O37 85.5(3) . .
O16 W6 O37 73.8(3) . .
O28 W6 O37 75.4(3) . .
O7 W7 O30 100.5(4) . .
O7 W7 O32 99.5(4) . .
O30 W7 O32 91.7(3) . .
O7 W7 O21 101.3(4) . .
O30 W7 O21 157.9(3) . .
O32 W7 O21 87.9(3) . .
O7 W7 O23 102.1(4) . .
O30 W7 O23 88.4(3) . .
O32 W7 O23 158.0(3) . .
O21 W7 O23 83.8(3) . .
O7 W7 O38 172.1(3) . .
O30 W7 O38 74.4(3) . .
O32 W7 O38 74.8(3) . .
O21 W7 O38 84.2(3) . .
O23 W7 O38 84.1(3) . .
O8 W8 O27 106.3(4) . .
O8 W8 O17 101.9(4) . .
O27 W8 O17 88.2(3) . .
O8 W8 O33 100.1(4) . .
O27 W8 O33 92.8(3) . .
O17 W8 O33 156.8(3) . .
O8 W8 O30 96.0(3) . .
O27 W8 O30 157.7(3) . .
O17 W8 O30 85.5(3) . .
O33 W8 O30 84.8(3) . .
O8 W8 O38 166.5(3) . .
O27 W8 O38 86.2(3) . .
O17 W8 O38 83.2(3) . .
O33 W8 O38 73.8(3) . .
O30 W8 O38 71.7(3) . .
O9 W9 O24 103.3(4) . .
O9 W9 O18 101.8(4) . .
O24 W9 O18 89.4(3) . .
O9 W9 O33 99.2(4) . .
O24 W9 O33 92.6(3) . .
O18 W9 O33 157.9(3) . .
O9 W9 O32 98.9(4) . .
O24 W9 O32 157.8(3) . .
O18 W9 O32 85.1(3) . .
O33 W9 O32 84.8(3) . .
O9 W9 O38 168.5(3) . .
O24 W9 O38 86.2(3) . .
O18 W9 O38 84.6(3) . .
O33 W9 O38 73.6(3) . .
O32 W9 O38 71.9(3) . .
O14 W10 O10 100.7(4) . .
O14 W10 O29 99.7(3) . .
O10 W10 O29 96.5(3) . .
O14 W10 O31 98.5(3) . .
O10 W10 O31 92.6(3) . .
O29 W10 O31 157.8(3) . .
O14 W10 O27 92.1(3) . .
O10 W10 O27 166.6(3) . .
O29 W10 O27 85.4(3) . .
O31 W10 O27 81.3(3) . .
O14 W10 O39 172.4(3) . .
O10 W10 O39 85.9(3) . .
O29 W10 O39 75.7(3) . .
O31 W10 O39 84.8(3) . .
O27 W10 O39 81.7(3) . .
O11 W11 O12 101.7(4) . .
O11 W11 O35 100.9(3) . .
O12 W11 O35 94.7(3) . .
O11 W11 O29 99.2(3) . .
O12 W11 O29 94.5(3) . .
O35 W11 O29 155.7(3) . .
O11 W11 O24 93.9(4) . .
O12 W11 O24 164.3(3) . .
O35 W11 O24 80.8(3) . .
O29 W11 O24 84.3(3) . .
O11 W11 O39 171.1(3) . .
O12 W11 O39 84.4(3) . .
O35 W11 O39 84.9(3) . .
O29 W11 O39 73.7(3) . .
O24 W11 O39 80.2(3) . .
O12 Ce1 O13 80.5(3) 2_545 2_545
O12 Ce1 O10 77.6(3) 2_545 2_545
O13 Ce1 O10 123.5(3) 2_545 2_545
O12 Ce1 O15 122.2(3) 2_545 2_545
O13 Ce1 O15 70.8(2) 2_545 2_545
O10 Ce1 O15 78.4(3) 2_545 2_545
O12 Ce1 O22 139.0(2) 2_545 .
O13 Ce1 O22 91.4(3) 2_545 .
O10 Ce1 O22 136.4(2) 2_545 .
O15 Ce1 O22 91.7(2) 2_545 .
O12 Ce1 O26 85.0(3) 2_545 .
O13 Ce1 O26 142.7(2) 2_545 .
O10 Ce1 O26 86.0(2) 2_545 .
O15 Ce1 O26 143.8(2) 2_545 .
O22 Ce1 O26 77.5(2) . .
O12 Ce1 O20 78.0(2) 2_545 .
O13 Ce1 O20 82.5(2) 2_545 .
O10 Ce1 O20 140.1(2) 2_545 .
O15 Ce1 O20 141.5(2) 2_545 .
O22 Ce1 O20 61.0(2) . .
O26 Ce1 O20 60.9(2) . .
O12 Ce1 O25 137.7(2) 2_545 .
O13 Ce1 O25 141.8(2) 2_545 .
O10 Ce1 O25 75.8(3) 2_545 .
O15 Ce1 O25 83.4(2) 2_545 .
O22 Ce1 O25 60.9(2) . .
O26 Ce1 O25 61.0(2) . .
O20 Ce1 O25 103.0(2) . .
O12 Ce1 W5 107.29(18) 2_545 .
O13 Ce1 W5 76.8(2) 2_545 .
O10 Ce1 W5 159.71(19) 2_545 .
O15 Ce1 W5 113.00(18) 2_545 .
O22 Ce1 W5 32.39(15) . .
O26 Ce1 W5 75.08(16) . .
O20 Ce1 W5 31.36(17) . .
O25 Ce1 W5 88.56(16) . .
O12 Ce1 W3 159.29(19) 2_545 .
O13 Ce1 W3 113.1(2) 2_545 .
O10 Ce1 W3 104.90(19) 2_545 .
O15 Ce1 W3 78.02(19) 2_545 .
O22 Ce1 W3 31.94(15) . .
O26 Ce1 W3 74.75(17) . .
O20 Ce1 W3 88.05(17) . .
O25 Ce1 W3 31.46(17) . .
W5 Ce1 W3 63.536(16) . .
O39 Si1 O36 112.6(4) . .
O39 Si1 O37 110.8(4) . .
O36 Si1 O37 107.2(4) . .
O39 Si1 O38 109.8(4) . .
O36 Si1 O38 107.8(4) . .
O37 Si1 O38 108.5(4) . .
N2 Cu1 N2 180.000(3) 3_676 .
N2 Cu1 N1 95.0(5) 3_676 3_676
N2 Cu1 N1 85.0(5) . 3_676
N2 Cu1 N1 85.0(5) 3_676 .
N2 Cu1 N1 95.0(5) . .
N1 Cu1 N1 180.000(1) 3_676 .
N5 Cu2 N4 100.5(5) . .
N5 Cu2 N3 169.6(5) . .
N4 Cu2 N3 82.9(6) . .
N5 Cu2 N6 82.6(5) . .
N4 Cu2 N6 167.0(5) . .
N3 Cu2 N6 96.3(5) . .
W10 O10 Ce1 132.0(4) . 2
W11 O12 Ce1 134.5(4) . 2
W2 O13 Ce1 158.9(4) . 2
W4 O15 Ce1 159.5(4) . 2
W6 O16 W4 121.3(4) . .
W6 O17 W8 148.1(4) . .
W1 O18 W9 146.6(4) . .
W1 O19 W2 125.9(4) . .
W5 O20 W4 121.7(4) . .
W5 O20 Ce1 103.4(3) . .
W4 O20 Ce1 103.7(3) . .
W3 O21 W7 153.5(4) . .
W3 O22 W5 146.6(4) . .
W3 O22 Ce1 104.9(3) . .
W5 O22 Ce1 103.9(3) . .
W5 O23 W7 153.6(4) . .
W9 O24 W11 152.3(5) . .
W3 O25 W2 121.1(4) . .
W3 O25 Ce1 102.5(3) . .
W2 O25 Ce1 102.9(3) . .
W4 O26 W2 139.6(4) . .
W4 O26 Ce1 108.6(3) . .
W2 O26 Ce1 109.2(3) . .
W8 O27 W10 152.2(5) . .
W5 O28 W6 120.0(3) . .
W10 O29 W11 116.7(4) . .
W7 O30 W8 121.6(4) . .
W6 O31 W10 152.5(4) . .
W7 O32 W9 120.6(4) . .
W8 O33 W9 120.6(4) . .
W3 O34 W1 120.6(4) . .
W1 O35 W11 155.6(4) . .
Si1 O36 W1 123.7(4) . .
Si1 O36 W3 125.5(4) . .
W1 O36 W3 90.1(2) . .
Si1 O36 W2 123.5(4) . .
W1 O36 W2 90.9(2) . .
W3 O36 W2 93.2(3) . .
Si1 O37 W6 122.2(4) . .
Si1 O37 W4 123.9(4) . .
W6 O37 W4 92.3(2) . .
Si1 O37 W5 124.8(4) . .
W6 O37 W5 90.0(2) . .
W4 O37 W5 94.3(3) . .
Si1 O38 W7 128.2(4) . .
Si1 O38 W9 121.3(4) . .
W7 O38 W9 92.6(3) . .
Si1 O38 W8 121.7(4) . .
W7 O38 W8 92.1(3) . .
W9 O38 W8 91.4(3) . .
Si1 O39 W10 129.1(4) . .
Si1 O39 W11 126.4(4) . .
W10 O39 W11 92.0(2) . .
C1 N1 Cu1 109.9(8) . .
C1 N1 H1C 109.7 . .
Cu1 N1 H1C 109.7 . .
C1 N1 H1D 109.7 . .
Cu1 N1 H1D 109.7 . .
H1C N1 H1D 108.2 . .
C2 N2 Cu1 107.3(9) . .
C2 N2 H2C 110.3 . .
Cu1 N2 H2C 110.3 . .
C2 N2 H2D 110.3 . .
Cu1 N2 H2D 110.3 . .
H2C N2 H2D 108.5 . .
C3 N3 Cu2 110.3(11) . .
C3 N3 H3C 109.6 . .
Cu2 N3 H3C 109.6 . .
C3 N3 H3D 109.6 . .
Cu2 N3 H3D 109.6 . .
H3C N3 H3D 108.1 . .
C4 N4 Cu2 109.9(10) . .
C4 N4 H4C 109.7 . .
Cu2 N4 H4C 109.7 . .
C4 N4 H4D 109.7 . .
Cu2 N4 H4D 109.7 . .
H4C N4 H4D 108.2 . .
C5 N5 Cu2 111.8(10) . .
C5 N5 H5C 109.3 . .
Cu2 N5 H5C 109.3 . .
C5 N5 H5D 109.3 . .
Cu2 N5 H5D 109.3 . .
H5C N5 H5D 107.9 . .
C6 N6 Cu2 110.6(8) . .
C6 N6 H6C 109.5 . .
Cu2 N6 H6C 109.5 . .
C6 N6 H6D 109.5 . .
Cu2 N6 H6D 109.5 . .
H6C N6 H6D 108.1 . .
C7 N7 H7C 120.0 . .
C7 N7 H7D 120.0 . .
H7C N7 H7D 120.0 . .
N1 C1 C2 111.7(12) . 3_676
N1 C1 H1A 109.3 . .
C2 C1 H1A 109.3 3_676 .
N1 C1 H1B 109.3 . .
C2 C1 H1B 109.3 3_676 .
H1A C1 H1B 107.9 . .
N2 C2 C1 110.8(13) . 3_676
N2 C2 H2A 109.5 . .
C1 C2 H2A 109.5 3_676 .
N2 C2 H2B 109.5 . .
C1 C2 H2B 109.5 3_676 .
H2A C2 H2B 108.1 . .
N3 C3 C4 103.3(18) . .
N3 C3 H3A 111.1 . .
C4 C3 H3A 111.1 . .
N3 C3 H3B 111.1 . .
C4 C3 H3B 111.1 . .
H3A C3 H3B 109.1 . .
N4 C4 C3 111.4(15) . .
N4 C4 H4A 109.3 . .
C3 C4 H4A 109.3 . .
N4 C4 H4B 109.3 . .
C3 C4 H4B 109.3 . .
H4A C4 H4B 108.0 . .
N5 C5 C6 108.5(14) . .
N5 C5 H5A 110.0 . .
C6 C5 H5A 110.0 . .
N5 C5 H5B 110.0 . .
C6 C5 H5B 110.0 . .
H5A C5 H5B 108.4 . .
N6 C6 C5 108.0(11) . .
N6 C6 H6A 110.1 . .
C5 C6 H6A 110.1 . .
N6 C6 H6B 110.1 . .
C5 C6 H6B 110.1 . .
H6A C6 H6B 108.4 . .
N7 C7 C7 111(2) . 3_655
N7 C7 H7A 109.5 . .
C7 C7 H7A 109.5 3_655 .
N7 C7 H7B 109.5 . .
C7 C7 H7B 109.5 3_655 .
H7A C7 H7B 108.1 . .

loop_
_geom_bond_atom_site_label_1
_geom_bond_atom_site_label_2
_geom_bond_distance
_geom_bond_site_symmetry_2
W1 O1 1.736(7) .
W1 O19 1.864(9) .
W1 O35 1.873(7) .
W1 O18 1.910(8) .
W1 O34 1.958(7) .
W1 O36 2.329(7) .
W2 O2 1.688(8) .
W2 O13 1.768(7) .
W2 O19 1.941(8) .
W2 O26 1.972(7) .
W2 O25 2.118(7) .
W2 O36 2.426(8) .
W3 O3 1.702(7) .
W3 O21 1.891(8) .
W3 O34 1.901(7) .
W3 O25 1.911(8) .
W3 O22 1.957(7) .
W3 O36 2.405(7) .
W3 Ce1 3.5750(8) .
W4 O4 1.716(8) .
W4 O15 1.769(7) .
W4 O26 1.957(6) .
W4 O16 1.957(7) .
W4 O20 2.105(7) .
W4 O37 2.380(8) .
W5 O5 1.707(7) .
W5 O23 1.876(9) .
W5 O28 1.901(7) .
W5 O20 1.901(8) .
W5 O22 1.961(6) .
W5 O37 2.394(7) .
W5 Ce1 3.5531(8) .
W6 O6 1.700(7) .
W6 O31 1.869(7) .
W6 O17 1.882(8) .
W6 O16 1.936(8) .
W6 O28 1.951(7) .
W6 O37 2.324(7) .
W7 O7 1.729(8) .
W7 O30 1.869(8) .
W7 O32 1.875(7) .
W7 O21 1.924(8) .
W7 O23 1.938(8) .
W7 O38 2.320(7) .
W8 O8 1.711(8) .
W8 O27 1.832(8) .
W8 O17 1.923(8) .
W8 O33 1.928(8) .
W8 O30 1.986(7) .
W8 O38 2.352(8) .
W9 O9 1.706(8) .
W9 O24 1.809(8) .
W9 O18 1.926(8) .
W9 O33 1.944(7) .
W9 O32 2.008(7) .
W9 O38 2.347(7) .
W10 O14 1.739(7) .
W10 O10 1.762(8) .
W10 O29 1.934(7) .
W10 O31 1.965(7) .
W10 O27 2.058(8) .
W10 O39 2.260(7) .
W11 O11 1.712(8) .
W11 O12 1.749(8) .
W11 O35 1.938(7) .
W11 O29 1.948(7) .
W11 O24 2.062(8) .
W11 O39 2.334(7) .
Ce1 O12 2.380(7) 2_545
Ce1 O13 2.403(7) 2_545
Ce1 O10 2.404(8) 2_545
Ce1 O15 2.412(7) 2_545
Ce1 O22 2.530(8) .
Ce1 O26 2.583(7) .
Ce1 O20 2.593(7) .
Ce1 O25 2.636(7) .
Si1 O39 1.599(7) .
Si1 O36 1.625(7) .
Si1 O37 1.645(7) .
Si1 O38 1.659(9) .
Cu1 N2 2.025(11) 3_676
Cu1 N2 2.025(11) .
Cu1 N1 2.036(11) 3_676
Cu1 N1 2.036(11) .
Cu2 N5 1.992(12) .
Cu2 N4 1.997(11) .
Cu2 N3 2.000(15) .
Cu2 N6 2.005(11) .
O10 Ce1 2.404(8) 2
O12 Ce1 2.380(7) 2
O13 Ce1 2.403(7) 2
O15 Ce1 2.412(7) 2
N1 C1 1.477(19) .
N1 H1C 0.9000 .
N1 H1D 0.9000 .
N2 C2 1.46(2) .
N2 H2C 0.9000 .
N2 H2D 0.9000 .
N3 C3 1.45(2) .
N3 H3C 0.9000 .
N3 H3D 0.9000 .
N4 C4 1.45(2) .
N4 H4C 0.9000 .
N4 H4D 0.9000 .
N5 C5 1.419(18) .
N5 H5C 0.9000 .
N5 H5D 0.9000 .
N6 C6 1.481(18) .
N6 H6C 0.9000 .
N6 H6D 0.9000 .
N7 C7 1.44(3) .
N7 H7C 0.8600 .
N7 H7D 0.8600 .
C1 C2 1.51(2) 3_676
C1 H1A 0.9700 .
C1 H1B 0.9700 .
C2 C1 1.51(2) 3_676
C2 H2A 0.9700 .
C2 H2B 0.9700 .
C3 C4 1.52(3) .
C3 H3A 0.9700 .
C3 H3B 0.9700 .
C4 H4A 0.9700 .
C4 H4B 0.9700 .
C5 C6 1.49(2) .
C5 H5A 0.9700 .
C5 H5B 0.9700 .
C6 H6A 0.9700 .
C6 H6B 0.9700 .
C7 C7 1.56(3) 3_655
C7 H7A 0.9700 .
C7 H7B 0.9700 .
